data_7019894
loop_
_publ_author_name
'He, Wei-Wei'
'Yang, Jin'
'Yang, Yan'
'Liu, Ying-Ying'
'Ma, Jian-Fang'

_publ_section_title
;
 A series of chiral coordination polymers containing helicals assembled
 from a new chiral (R)-2-(4'-(4''-carboxybenzyloxy)phenoxy)propanoic acid:
 syntheses, structures and photoluminescent properties.
;
_journal_issue 32
_journal_name_full 'Dalton transactions (Cambridge, England : 2003)'
_journal_page_first 9737
_journal_page_last 9747
_journal_paper_doi 10.1039/c2dt30863k
_journal_volume 41
_journal_year 2012
_chemical_absolute_configuration rm
_chemical_formula_moiety 'C31 H28 Cd N4 O6'
_chemical_formula_sum 'C31 H28 Cd N4 O6'
_chemical_formula_weight 664.97
_chemical_name_systematic
;
?
;
_space_group_IT_number 19
_symmetry_cell_setting orthorhombic
_symmetry_space_group_name_Hall 'P 2ac 2ab'
_symmetry_space_group_name_H-M 'P 21 21 21'
_atom_sites_solution_hydrogens geom
_atom_sites_solution_primary direct
_atom_sites_solution_secondary difmap
_audit_creation_method SHELXL-97
_cell_angle_alpha 90.00
_cell_angle_beta 90.00
_cell_angle_gamma 90.00
_cell_formula_units_Z 4
_cell_length_a 7.2789(2)
_cell_length_b 16.8823(5)
_cell_length_c 23.5500(8)
_cell_measurement_reflns_used 5798
_cell_measurement_temperature 293(2)
_cell_measurement_theta_max 29.1403
_cell_measurement_theta_min 3.0415
_cell_volume 2893.93(15)
_computing_cell_refinement CrysAlis
_computing_data_collection 'CrysAlis (Oxford Diffraction, 2006)'
_computing_data_reduction CrysAlis
_computing_structure_refinement 'SHELXL-97 (Sheldrick, 2008)'
_computing_structure_solution 'SHELXS-97 (Sheldrick, 1997)'
_diffrn_ambient_temperature 293(2)
_diffrn_detector_area_resol_mean 10.0
_diffrn_measured_fraction_theta_full 0.997
_diffrn_measured_fraction_theta_max 0.997
_diffrn_measurement_device_type 'Oxford Diffraction Gemini R Ultra'
_diffrn_measurement_method '\w scan'
_diffrn_radiation_monochromator graphite
_diffrn_radiation_source 'fine-focus sealed tube'
_diffrn_radiation_type MoK\a
_diffrn_radiation_wavelength 0.71073
_diffrn_reflns_av_R_equivalents 0.0268
_diffrn_reflns_av_sigmaI/netI 0.0351
_diffrn_reflns_limit_h_max 8
_diffrn_reflns_limit_h_min -8
_diffrn_reflns_limit_k_max 20
_diffrn_reflns_limit_k_min -17
_diffrn_reflns_limit_l_max 23
_diffrn_reflns_limit_l_min -28
_diffrn_reflns_number 11898
_diffrn_reflns_theta_full 25.03
_diffrn_reflns_theta_max 25.03
_diffrn_reflns_theta_min 3.05
_exptl_absorpt_coefficient_mu 0.805
_exptl_absorpt_correction_T_max 0.8555
_exptl_absorpt_correction_T_min 0.7883
_exptl_absorpt_correction_type multi-scan
_exptl_absorpt_process_details
;
CrysAlis (Oxford Diffraction, 2006)
;
_exptl_crystal_colour colorless
_exptl_crystal_density_diffrn 1.526
_exptl_crystal_density_method 'not measured'
_exptl_crystal_description block
_exptl_crystal_F_000 1352
_exptl_crystal_size_max 0.31
_exptl_crystal_size_mid 0.25
_exptl_crystal_size_min 0.20
_refine_diff_density_max 0.486
_refine_diff_density_min -0.659
_refine_diff_density_rms 0.052
_refine_ls_abs_structure_details 'Flack H D (1983), Acta Cryst. A39, 876-881'
_refine_ls_abs_structure_Flack -0.04(3)
_refine_ls_extinction_method none
_refine_ls_goodness_of_fit_ref 1.070
_refine_ls_hydrogen_treatment constr
_refine_ls_matrix_type full
_refine_ls_number_parameters 379
_refine_ls_number_reflns 5097
_refine_ls_number_restraints 66
_refine_ls_restrained_S_all 1.128
_refine_ls_R_factor_all 0.0412
_refine_ls_R_factor_gt 0.0367
_refine_ls_shift/su_max 0.004
_refine_ls_shift/su_mean 0.000
_refine_ls_structure_factor_coef Fsqd
_refine_ls_weighting_details 'calc w=1/[\s^2^(Fo^2^)+(0.0289P)^2^+1.6679P] where P=(Fo^2^+2Fc^2^)/3'
_refine_ls_weighting_scheme calc
_refine_ls_wR_factor_gt 0.0750
_refine_ls_wR_factor_ref 0.0771
_reflns_number_gt 4702
_reflns_number_total 5097
_reflns_threshold_expression >2\s(I)
_cod_data_source_file c2dt30863k.txt
_cod_data_source_block Compound-8
_cod_depositor_comments
;
The following automatic conversions were performed:

'_symmetry_cell_setting' value 'Orthorhombic' changed to
'orthorhombic' according to
/home/saulius/struct/CIF-dictionaries/cif_core.dic dictionary named
'cif_core.dic' version 2.4.1 from 2010-06-29.

Automatic conversion script
Id: cif_fix_values 1891 2012-01-12 08:04:46Z andrius 
;
_cod_original_sg_symbol_Hall 'p 2ac 2ab'
_cod_database_code 7019894
_check for

loop_
_symmetry_equiv_pos_as_xyz
'x, y, z'
'-x+1/2, -y, z+1/2'
'x+1/2, -y+1/2, -z'
'-x, y+1/2, -z+1/2'

loop_
_atom_site_label
_atom_site_type_symbol
_atom_site_fract_x
_atom_site_fract_y
_atom_site_fract_z
_atom_site_U_iso_or_equiv
_atom_site_adp_type
_atom_site_occupancy
_atom_site_symmetry_multiplicity
_atom_site_calc_flag
_atom_site_refinement_flags
Cd1 Cd 0.19358(4) 0.39688(2) 0.827971(14) 0.04811(10) Uani 1 1 d U
C1 C 0.4689(6) 0.3771(3) 0.7509(2) 0.0549(7) Uani 1 1 d U
C2 C 0.6306(5) 0.3716(2) 0.71198(17) 0.0407(10) Uani 1 1 d .
C3 C 0.6330(6) 0.3194(3) 0.6666(2) 0.0501(11) Uani 1 1 d .
H3 H 0.5302 0.2885 0.6590 0.060 Uiso 1 1 calc R
C4 C 0.7864(7) 0.3130(3) 0.6326(2) 0.0561(12) Uani 1 1 d .
H4 H 0.7862 0.2778 0.6023 0.067 Uiso 1 1 calc R
C5 C 0.9403(6) 0.3583(3) 0.64328(18) 0.0460(11) Uani 1 1 d .
C6 C 0.9369(6) 0.4109(3) 0.68743(17) 0.0530(12) Uani 1 1 d .
H6 H 1.0391 0.4425 0.6946 0.064 Uiso 1 1 calc R
C7 C 0.7838(6) 0.4176(3) 0.72120(18) 0.0548(12) Uani 1 1 d .
H7 H 0.7837 0.4540 0.7509 0.066 Uiso 1 1 calc R
C8 C 1.1104(6) 0.3479(3) 0.60877(18) 0.0534(12) Uani 1 1 d .
H8A H 1.2030 0.3857 0.6207 0.064 Uiso 1 1 calc R
H8B H 1.1591 0.2949 0.6142 0.064 Uiso 1 1 calc R
C9 C 1.2123(7) 0.3581(2) 0.51268(18) 0.0448(10) Uani 1 1 d .
C10 C 1.1710(7) 0.3751(2) 0.45756(17) 0.0481(11) Uani 1 1 d .
H10 H 1.0498 0.3843 0.4470 0.058 Uiso 1 1 calc R
C11 C 1.3094(7) 0.3786(2) 0.41721(18) 0.0503(11) Uani 1 1 d .
H11 H 1.2812 0.3905 0.3797 0.060 Uiso 1 1 calc R
C12 C 1.4895(6) 0.3643(3) 0.43290(19) 0.0461(11) Uani 1 1 d .
C13 C 1.5290(7) 0.3435(3) 0.48751(19) 0.0516(11) Uani 1 1 d .
H13 H 1.6491 0.3311 0.4976 0.062 Uiso 1 1 calc R
C14 C 1.3922(7) 0.3407(3) 0.5278(2) 0.0549(13) Uani 1 1 d .
H14 H 1.4202 0.3272 0.5651 0.066 Uiso 1 1 calc R
C15 C 1.6046(7) 0.3886(3) 0.33891(18) 0.0540(12) Uani 1 1 d .
H15 H 1.5192 0.3505 0.3219 0.065 Uiso 1 1 calc R
C16 C 1.7886(8) 0.3845(3) 0.3085(2) 0.0751(16) Uani 1 1 d .
H16A H 1.8370 0.3317 0.3113 0.113 Uiso 1 1 calc R
H16B H 1.8727 0.4210 0.3258 0.113 Uiso 1 1 calc R
H16C H 1.7722 0.3980 0.2692 0.113 Uiso 1 1 calc R
C17 C 1.5238(6) 0.4723(3) 0.3347(2) 0.0479(11) Uani 1 1 d .
C18 C 0.5049(6) 0.4358(3) 0.92110(18) 0.0458(10) Uani 1 1 d .
H18 H 0.5849 0.4483 0.8917 0.055 Uiso 1 1 calc R
C19 C 0.3931(7) 0.4212(4) 1.0054(2) 0.0709(16) Uani 1 1 d .
H19 H 0.3790 0.4211 1.0446 0.085 Uiso 1 1 calc R
C20 C 0.2674(6) 0.3991(4) 0.9674(2) 0.0688(14) Uani 1 1 d .
H20 H 0.1503 0.3806 0.9760 0.083 Uiso 1 1 calc R
C21 C 0.7126(7) 0.4802(3) 0.99906(19) 0.0549(12) Uani 1 1 d .
H21A H 0.6816 0.5316 1.0149 0.066 Uiso 1 1 calc R
H21B H 0.7979 0.4890 0.9680 0.066 Uiso 1 1 calc R
C22 C 0.8069(7) 0.4319(3) 1.04394(18) 0.0480(10) Uani 1 1 d .
C23 C 0.8776(7) 0.4690(3) 1.0912(2) 0.0596(13) Uani 1 1 d .
H23 H 0.8656 0.5236 1.0949 0.072 Uiso 1 1 calc R
C24 C 0.9660(7) 0.4265(3) 1.1331(2) 0.0675(15) Uani 1 1 d .
H24 H 1.0101 0.4526 1.1651 0.081 Uiso 1 1 calc R
C25 C 0.9896(6) 0.3467(3) 1.1282(2) 0.0601(14) Uani 1 1 d U
C26 C 0.9228(8) 0.3104(3) 1.0803(3) 0.0747(16) Uani 1 1 d .
H26 H 0.9389 0.2560 1.0761 0.090 Uiso 1 1 calc R
C27 C 0.8332(9) 0.3514(3) 1.0386(2) 0.0615(14) Uani 1 1 d .
H27 H 0.7901 0.3250 1.0066 0.074 Uiso 1 1 calc R
C28 C 1.0653(7) 0.2988(4) 1.1767(3) 0.090(2) Uani 1 1 d U
H28A H 1.0418 0.3272 1.2117 0.108 Uiso 1 1 calc R
H28B H 0.9984 0.2491 1.1786 0.108 Uiso 1 1 calc R
C29 C 1.4012(9) 0.3281(4) 1.1889(3) 0.099(2) Uani 1 1 d .
H29 H 1.3927 0.3809 1.2000 0.119 Uiso 1 1 calc R
C30 C 1.5540(8) 0.2850(4) 1.1852(3) 0.097(2) Uani 1 1 d .
H30 H 1.6712 0.3034 1.1938 0.116 Uiso 1 1 calc R
C31 C 1.3361(6) 0.2113(3) 1.1619(2) 0.0567(12) Uani 1 1 d .
H31 H 1.2678 0.1674 1.1509 0.068 Uiso 1 1 calc R
N1 N 0.3371(5) 0.4076(2) 0.91371(15) 0.0537(7) Uani 1 1 d U
N2 N 0.5453(5) 0.4439(2) 0.97638(16) 0.0518(9) Uani 1 1 d .
N3 N 1.2626(5) 0.2809(2) 1.1736(2) 0.0592(10) Uani 1 1 d U
N4 N 1.5146(5) 0.2107(2) 1.16726(19) 0.0534(9) Uani 1 1 d .
O1 O 0.3297(5) 0.33882(19) 0.74212(13) 0.0607(6) Uani 1 1 d U
O2 O 0.4836(4) 0.4207(2) 0.79358(14) 0.0628(6) Uani 1 1 d U
O3 O 1.0666(4) 0.3600(2) 0.55048(13) 0.0572(9) Uani 1 1 d .
O4 O 1.6388(4) 0.36733(18) 0.39661(12) 0.0564(9) Uani 1 1 d .
O5 O 1.4047(5) 0.48355(19) 0.29671(14) 0.0601(8) Uani 1 1 d .
O6 O 1.5733(5) 0.52510(19) 0.36806(14) 0.0575(8) Uani 1 1 d .

loop_
_atom_site_aniso_label
_atom_site_aniso_U_11
_atom_site_aniso_U_22
_atom_site_aniso_U_33
_atom_site_aniso_U_23
_atom_site_aniso_U_13
_atom_site_aniso_U_12
Cd1 0.03534(15) 0.05358(17) 0.05540(18) -0.00887(17) 0.00487(17) -0.00384(16)
C1 0.0411(12) 0.0662(13) 0.0574(12) -0.0082(12) 0.0039(12) -0.0013(12)
C2 0.037(2) 0.050(3) 0.035(2) 0.0053(19) -0.0035(17) 0.0017(18)
C3 0.043(2) 0.053(3) 0.054(3) 0.004(2) 0.000(2) -0.0123(19)
C4 0.061(3) 0.052(3) 0.055(3) -0.005(2) 0.012(3) 0.001(3)
C5 0.044(2) 0.058(3) 0.036(2) 0.003(2) 0.006(2) 0.002(2)
C6 0.037(2) 0.075(3) 0.047(3) -0.009(2) 0.0017(19) -0.010(2)
C7 0.047(3) 0.074(3) 0.044(2) -0.019(2) 0.000(2) -0.002(3)
C8 0.048(3) 0.068(3) 0.044(3) 0.002(2) 0.009(2) 0.009(2)
C9 0.043(2) 0.044(2) 0.047(2) 0.000(2) 0.016(2) 0.001(2)
C10 0.045(3) 0.051(3) 0.048(2) 0.002(2) 0.003(2) -0.001(2)
C11 0.059(3) 0.046(3) 0.046(2) 0.0017(19) 0.009(2) -0.002(3)
C12 0.049(3) 0.037(2) 0.052(3) 0.003(2) 0.015(2) 0.000(2)
C13 0.046(3) 0.055(3) 0.054(3) 0.008(2) 0.004(2) 0.005(2)
C14 0.054(3) 0.069(3) 0.042(2) 0.012(2) 0.009(2) 0.004(2)
C15 0.063(3) 0.048(3) 0.051(3) 0.001(2) 0.016(2) 0.004(2)
C16 0.081(4) 0.067(3) 0.077(3) 0.006(3) 0.040(3) 0.023(3)
C17 0.043(2) 0.054(3) 0.046(3) 0.005(2) 0.016(2) -0.002(2)
C18 0.038(2) 0.051(3) 0.048(3) 0.000(2) 0.008(2) 0.000(2)
C19 0.059(3) 0.102(5) 0.052(3) 0.006(3) 0.014(3) -0.007(3)
C20 0.042(2) 0.104(4) 0.060(3) 0.005(3) 0.011(2) -0.009(3)
C21 0.059(3) 0.053(3) 0.052(3) 0.003(2) -0.013(3) -0.009(3)
C22 0.040(2) 0.051(2) 0.054(3) 0.004(2) 0.001(2) 0.001(2)
C23 0.070(3) 0.048(3) 0.061(3) 0.001(2) -0.013(3) 0.008(2)
C24 0.064(3) 0.075(4) 0.064(3) 0.006(3) -0.015(3) 0.007(3)
C25 0.034(2) 0.069(3) 0.078(4) 0.030(3) 0.006(3) 0.015(2)
C26 0.070(4) 0.042(3) 0.112(5) 0.010(3) 0.012(4) 0.012(3)
C27 0.068(4) 0.045(3) 0.071(3) -0.006(2) 0.000(3) 0.005(3)
C28 0.049(3) 0.113(5) 0.108(4) 0.058(4) 0.016(3) 0.027(3)
C29 0.071(4) 0.062(4) 0.163(8) -0.032(4) -0.006(4) 0.020(3)
C30 0.043(3) 0.073(4) 0.174(8) -0.044(5) -0.013(4) -0.001(3)
C31 0.044(3) 0.053(3) 0.073(3) 0.007(2) -0.014(2) 0.000(2)
N1 0.0386(12) 0.0649(14) 0.0575(13) -0.0095(13) 0.0053(12) -0.0035(13)
N2 0.048(2) 0.061(2) 0.047(2) 0.0030(19) 0.0007(18) -0.0005(19)
N3 0.039(2) 0.065(2) 0.074(2) 0.023(2) 0.004(2) 0.0102(18)
N4 0.0368(19) 0.055(2) 0.069(2) -0.008(2) -0.007(2) 0.0041(17)
O1 0.0449(11) 0.0709(12) 0.0664(11) -0.0063(11) 0.0090(11) -0.0048(11)
O2 0.0465(10) 0.0775(11) 0.0643(10) -0.0130(10) 0.0081(10) -0.0042(10)
O3 0.0447(18) 0.081(2) 0.0456(17) 0.0051(16) 0.0129(15) 0.0033(17)
O4 0.054(2) 0.062(2) 0.0529(18) 0.0114(16) 0.0179(15) 0.0103(15)
O5 0.065(2) 0.063(2) 0.0526(18) 0.0063(16) 0.0029(17) -0.0013(18)
O6 0.0573(19) 0.056(2) 0.059(2) -0.0011(17) 0.0036(17) 0.0028(17)

loop_
_atom_type_symbol
_atom_type_description
_atom_type_scat_dispersion_real
_atom_type_scat_dispersion_imag
_atom_type_scat_source
C C 0.0033 0.0016 'International Tables Vol C Tables 4.2.6.8 and 6.1.1.4'
H H 0.0000 0.0000 'International Tables Vol C Tables 4.2.6.8 and 6.1.1.4'
N N 0.0061 0.0033 'International Tables Vol C Tables 4.2.6.8 and 6.1.1.4'
O O 0.0106 0.0060 'International Tables Vol C Tables 4.2.6.8 and 6.1.1.4'
Cd Cd -0.8075 1.2024 'International Tables Vol C Tables 4.2.6.8 and 6.1.1.4'

loop_
_geom_angle_atom_site_label_1
_geom_angle_atom_site_label_2
_geom_angle_atom_site_label_3
_geom_angle
_geom_angle_site_symmetry_1
_geom_angle_site_symmetry_3
N4 Cd1 O5 123.76(13) 3_357 2_665
N4 Cd1 N1 106.66(15) 3_357 .
O5 Cd1 N1 111.21(13) 2_665 .
N4 Cd1 O2 134.03(13) 3_357 .
O5 Cd1 O2 91.12(13) 2_665 .
N1 Cd1 O2 82.95(12) . .
N4 Cd1 O1 87.26(13) 3_357 .
O5 Cd1 O1 102.45(12) 2_665 .
N1 Cd1 O1 125.16(12) . .
O2 Cd1 O1 53.76(11) . .
N4 Cd1 O6 87.53(12) 3_357 2_665
O5 Cd1 O6 54.17(11) 2_665 2_665
N1 Cd1 O6 88.85(12) . 2_665
O2 Cd1 O6 138.26(11) . 2_665
O1 Cd1 O6 145.58(11) . 2_665
N4 Cd1 C17 108.49(13) 3_357 2_665
O5 Cd1 C17 27.37(13) 2_665 2_665
N1 Cd1 C17 98.64(13) . 2_665
O2 Cd1 C17 114.38(14) . 2_665
O1 Cd1 C17 127.34(13) . 2_665
O6 Cd1 C17 27.03(12) 2_665 2_665
N4 Cd1 C1 111.26(15) 3_357 .
O5 Cd1 C1 97.17(14) 2_665 .
N1 Cd1 C1 105.21(13) . .
O2 Cd1 C1 27.15(12) . .
O1 Cd1 C1 26.61(12) . .
O6 Cd1 C1 151.31(13) 2_665 .
C17 Cd1 C1 124.46(15) 2_665 .
O1 C1 O2 121.3(4) . .
O1 C1 C2 121.1(4) . .
O2 C1 C2 117.6(4) . .
O1 C1 Cd1 64.3(2) . .
O2 C1 Cd1 57.0(2) . .
C2 C1 Cd1 174.6(3) . .
C7 C2 C3 118.1(4) . .
C7 C2 C1 120.4(4) . .
C3 C2 C1 121.6(4) . .
C4 C3 C2 120.6(4) . .
C4 C3 H3 119.7 . .
C2 C3 H3 119.7 . .
C3 C4 C5 120.6(4) . .
C3 C4 H4 119.7 . .
C5 C4 H4 119.7 . .
C6 C5 C4 119.0(4) . .
C6 C5 C8 120.4(4) . .
C4 C5 C8 120.6(4) . .
C5 C6 C7 120.5(4) . .
C5 C6 H6 119.7 . .
C7 C6 H6 119.7 . .
C6 C7 C2 121.3(4) . .
C6 C7 H7 119.4 . .
C2 C7 H7 119.4 . .
O3 C8 C5 108.8(4) . .
O3 C8 H8A 109.9 . .
C5 C8 H8A 109.9 . .
O3 C8 H8B 109.9 . .
C5 C8 H8B 109.9 . .
H8A C8 H8B 108.3 . .
C10 C9 O3 116.0(4) . .
C10 C9 C14 119.7(4) . .
O3 C9 C14 124.3(4) . .
C9 C10 C11 120.1(5) . .
C9 C10 H10 119.9 . .
C11 C10 H10 119.9 . .
C12 C11 C10 119.9(4) . .
C12 C11 H11 120.1 . .
C10 C11 H11 120.1 . .
C13 C12 C11 119.8(4) . .
C13 C12 O4 115.2(4) . .
C11 C12 O4 125.0(4) . .
C12 C13 C14 120.4(4) . .
C12 C13 H13 119.8 . .
C14 C13 H13 119.8 . .
C13 C14 C9 120.0(4) . .
C13 C14 H14 120.0 . .
C9 C14 H14 120.0 . .
O4 C15 C16 106.4(4) . .
O4 C15 C17 111.1(4) . .
C16 C15 C17 110.5(4) . .
O4 C15 H15 109.6 . .
C16 C15 H15 109.6 . .
C17 C15 H15 109.6 . .
C15 C16 H16A 109.5 . .
C15 C16 H16B 109.5 . .
H16A C16 H16B 109.5 . .
C15 C16 H16C 109.5 . .
H16A C16 H16C 109.5 . .
H16B C16 H16C 109.5 . .
O6 C17 O5 122.7(4) . .
O6 C17 C15 120.7(4) . .
O5 C17 C15 116.7(4) . .
O6 C17 Cd1 67.8(2) . 2_664
O5 C17 Cd1 55.7(2) . 2_664
C15 C17 Cd1 167.0(3) . 2_664
N1 C18 N2 111.5(4) . .
N1 C18 H18 124.2 . .
N2 C18 H18 124.2 . .
C20 C19 N2 107.6(4) . .
C20 C19 H19 126.2 . .
N2 C19 H19 126.2 . .
C19 C20 N1 109.6(4) . .
C19 C20 H20 125.2 . .
N1 C20 H20 125.2 . .
N2 C21 C22 114.2(4) . .
N2 C21 H21A 108.7 . .
C22 C21 H21A 108.7 . .
N2 C21 H21B 108.7 . .
C22 C21 H21B 108.7 . .
H21A C21 H21B 107.6 . .
C23 C22 C27 118.1(5) . .
C23 C22 C21 119.5(4) . .
C27 C22 C21 122.4(5) . .
C22 C23 C24 121.1(5) . .
C22 C23 H23 119.5 . .
C24 C23 H23 119.5 . .
C25 C24 C23 120.8(5) . .
C25 C24 H24 119.6 . .
C23 C24 H24 119.6 . .
C24 C25 C26 117.8(5) . .
C24 C25 C28 120.9(6) . .
C26 C25 C28 120.9(5) . .
C27 C26 C25 122.2(5) . .
C27 C26 H26 118.9 . .
C25 C26 H26 118.9 . .
C26 C27 C22 120.0(5) . .
C26 C27 H27 120.0 . .
C22 C27 H27 120.0 . .
N3 C28 C25 115.5(5) . .
N3 C28 H28A 108.4 . .
C25 C28 H28A 108.4 . .
N3 C28 H28B 108.4 . .
C25 C28 H28B 108.4 . .
H28A C28 H28B 107.5 . .
C30 C29 N3 106.7(5) . .
C30 C29 H29 126.7 . .
N3 C29 H29 126.7 . .
C29 C30 N4 110.5(5) . .
C29 C30 H30 124.8 . .
N4 C30 H30 124.8 . .
N4 C31 N3 113.0(4) . .
N4 C31 H31 123.5 . .
N3 C31 H31 123.5 . .
C18 N1 C20 105.0(4) . .
C18 N1 Cd1 124.6(3) . .
C20 N1 Cd1 129.7(3) . .
C18 N2 C19 106.3(4) . .
C18 N2 C21 125.4(4) . .
C19 N2 C21 127.9(4) . .
C31 N3 C29 106.4(4) . .
C31 N3 C28 126.1(5) . .
C29 N3 C28 127.1(5) . .
C31 N4 C30 103.4(4) . .
C31 N4 Cd1 126.3(3) . 3_657
C30 N4 Cd1 127.8(3) . 3_657
C1 O1 Cd1 89.1(3) . .
C1 O2 Cd1 95.8(3) . .
C9 O3 C8 116.4(3) . .
C12 O4 C15 117.4(4) . .
C17 O5 Cd1 97.0(3) . 2_664
C17 O6 Cd1 85.2(3) . 2_664

loop_
_geom_bond_atom_site_label_1
_geom_bond_atom_site_label_2
_geom_bond_distance
_geom_bond_site_symmetry_2
Cd1 N4 2.237(4) 3_357
Cd1 O5 2.265(3) 2_665
Cd1 N1 2.281(4) .
Cd1 O2 2.297(3) .
Cd1 O1 2.456(3) .
Cd1 O6 2.530(3) 2_665
Cd1 C17 2.722(5) 2_665
Cd1 C1 2.724(5) .
C1 O1 1.220(5) .
C1 O2 1.250(5) .
C1 C2 1.495(6) .
C2 C7 1.377(6) .
C2 C3 1.384(6) .
C3 C4 1.379(6) .
C3 H3 0.9300 .
C4 C5 1.379(7) .
C4 H4 0.9300 .
C5 C6 1.368(6) .
C5 C8 1.492(6) .
C6 C7 1.373(6) .
C6 H6 0.9300 .
C7 H7 0.9300 .
C8 O3 1.424(5) .
C8 H8A 0.9700 .
C8 H8B 0.9700 .
C9 C10 1.363(6) .
C9 O3 1.385(5) .
C9 C14 1.388(6) .
C10 C11 1.386(6) .
C10 H10 0.9300 .
C11 C12 1.383(7) .
C11 H11 0.9300 .
C12 C13 1.364(6) .
C12 O4 1.383(5) .
C13 C14 1.376(6) .
C13 H13 0.9300 .
C14 H14 0.9300 .
C15 O4 1.427(5) .
C15 C16 1.520(6) .
C15 C17 1.533(6) .
C15 H15 0.9800 .
C16 H16A 0.9600 .
C16 H16B 0.9600 .
C16 H16C 0.9600 .
C17 O6 1.242(5) .
C17 O5 1.261(6) .
C17 Cd1 2.722(4) 2_664
C18 N1 1.322(5) .
C18 N2 1.342(5) .
C18 H18 0.9300 .
C19 C20 1.333(7) .
C19 N2 1.356(6) .
C19 H19 0.9300 .
C20 N1 1.369(6) .
C20 H20 0.9300 .
C21 N2 1.465(6) .
C21 C22 1.501(6) .
C21 H21A 0.9700 .
C21 H21B 0.9700 .
C22 C23 1.377(6) .
C22 C27 1.377(6) .
C23 C24 1.380(7) .
C23 H23 0.9300 .
C24 C25 1.363(7) .
C24 H24 0.9300 .
C25 C26 1.373(8) .
C25 C28 1.503(7) .
C26 C27 1.368(8) .
C26 H26 0.9300 .
C27 H27 0.9300 .
C28 N3 1.469(6) .
C28 H28A 0.9700 .
C28 H28B 0.9700 .
C29 C30 1.332(8) .
C29 N3 1.335(7) .
C29 H29 0.9300 .
C30 N4 1.355(7) .
C30 H30 0.9300 .
C31 N4 1.306(5) .
C31 N3 1.320(6) .
C31 H31 0.9300 .
N4 Cd1 2.237(4) 3_657
O5 Cd1 2.265(3) 2_664
O6 Cd1 2.530(3) 2_664

loop_
_geom_torsion_atom_site_label_1
_geom_torsion_atom_site_label_2
_geom_torsion_atom_site_label_3
_geom_torsion_atom_site_label_4
_geom_torsion
_geom_torsion_site_symmetry_1
_geom_torsion_site_symmetry_4
N4 Cd1 C1 O1 27.0(3) 3_357 .
O5 Cd1 C1 O1 -103.5(3) 2_665 .
N1 Cd1 C1 O1 142.1(3) . .
O2 Cd1 C1 O1 178.2(5) . .
O6 Cd1 C1 O1 -100.9(4) 2_665 .
C17 Cd1 C1 O1 -105.8(3) 2_665 .
N4 Cd1 C1 O2 -151.1(3) 3_357 .
O5 Cd1 C1 O2 78.3(3) 2_665 .
N1 Cd1 C1 O2 -36.0(3) . .
O1 Cd1 C1 O2 -178.2(5) . .
O6 Cd1 C1 O2 81.0(4) 2_665 .
C17 Cd1 C1 O2 76.0(3) 2_665 .
N4 Cd1 C1 C2 -151(4) 3_357 .
O5 Cd1 C1 C2 78(4) 2_665 .
N1 Cd1 C1 C2 -36(4) . .
O2 Cd1 C1 C2 0(3) . .
O1 Cd1 C1 C2 -178(100) . .
O6 Cd1 C1 C2 81(4) 2_665 .
C17 Cd1 C1 C2 76(4) 2_665 .
O1 C1 C2 C7 177.3(5) . .
O2 C1 C2 C7 -4.6(7) . .
Cd1 C1 C2 C7 -5(4) . .
O1 C1 C2 C3 -4.0(7) . .
O2 C1 C2 C3 174.1(4) . .
Cd1 C1 C2 C3 174(3) . .
C7 C2 C3 C4 1.3(7) . .
C1 C2 C3 C4 -177.4(4) . .
C2 C3 C4 C5 0.1(7) . .
C3 C4 C5 C6 -1.3(7) . .
C3 C4 C5 C8 176.2(4) . .
C4 C5 C6 C7 1.1(7) . .
C8 C5 C6 C7 -176.5(4) . .
C5 C6 C7 C2 0.4(7) . .
C3 C2 C7 C6 -1.6(7) . .
C1 C2 C7 C6 177.1(4) . .
C6 C5 C8 O3 -125.3(5) . .
C4 C5 C8 O3 57.2(6) . .
O3 C9 C10 C11 176.7(4) . .
C14 C9 C10 C11 -3.0(7) . .
C9 C10 C11 C12 0.4(6) . .
C10 C11 C12 C13 2.8(6) . .
C10 C11 C12 O4 -179.0(4) . .
C11 C12 C13 C14 -3.5(7) . .
O4 C12 C13 C14 178.1(4) . .
C12 C13 C14 C9 0.9(8) . .
C10 C9 C14 C13 2.4(8) . .
O3 C9 C14 C13 -177.3(4) . .
O4 C15 C17 O6 35.2(6) . .
C16 C15 C17 O6 -82.7(5) . .
O4 C15 C17 O5 -143.8(4) . .
C16 C15 C17 O5 98.4(5) . .
O4 C15 C17 Cd1 -92.9(15) . 2_664
C16 C15 C17 Cd1 149.2(13) . 2_664
N2 C19 C20 N1 -0.2(7) . .
N2 C21 C22 C23 -138.5(5) . .
N2 C21 C22 C27 44.5(8) . .
C27 C22 C23 C24 -2.5(9) . .
C21 C22 C23 C24 -179.6(5) . .
C22 C23 C24 C25 1.6(9) . .
C23 C24 C25 C26 0.1(8) . .
C23 C24 C25 C28 -172.6(5) . .
C24 C25 C26 C27 -0.7(9) . .
C28 C25 C26 C27 172.0(5) . .
C25 C26 C27 C22 -0.3(10) . .
C23 C22 C27 C26 1.9(9) . .
C21 C22 C27 C26 178.9(5) . .
C24 C25 C28 N3 -98.1(7) . .
C26 C25 C28 N3 89.5(7) . .
N3 C29 C30 N4 0.4(9) . .
N2 C18 N1 C20 1.2(5) . .
N2 C18 N1 Cd1 172.6(3) . .
C19 C20 N1 C18 -0.6(6) . .
C19 C20 N1 Cd1 -171.3(4) . .
N4 Cd1 N1 C18 146.9(4) 3_357 .
O5 Cd1 N1 C18 -75.5(4) 2_665 .
O2 Cd1 N1 C18 12.9(4) . .
O1 Cd1 N1 C18 48.3(4) . .
O6 Cd1 N1 C18 -126.1(4) 2_665 .
C17 Cd1 N1 C18 -100.8(4) 2_665 .
C1 Cd1 N1 C18 28.6(4) . .
N4 Cd1 N1 C20 -44.0(5) 3_357 .
O5 Cd1 N1 C20 93.6(5) 2_665 .
O2 Cd1 N1 C20 -177.9(5) . .
O1 Cd1 N1 C20 -142.6(4) . .
O6 Cd1 N1 C20 43.1(5) 2_665 .
C17 Cd1 N1 C20 68.4(5) 2_665 .
C1 Cd1 N1 C20 -162.2(5) . .
N1 C18 N2 C19 -1.3(6) . .
N1 C18 N2 C21 -174.1(4) . .
C20 C19 N2 C18 0.9(6) . .
C20 C19 N2 C21 173.4(5) . .
C22 C21 N2 C18 -131.2(5) . .
C22 C21 N2 C19 57.6(7) . .
N4 C31 N3 C29 -1.6(7) . .
N4 C31 N3 C28 -173.9(6) . .
C30 C29 N3 C31 0.6(8) . .
C30 C29 N3 C28 172.9(6) . .
C25 C28 N3 C31 -107.1(7) . .
C25 C28 N3 C29 82.1(9) . .
N3 C31 N4 C30 1.8(7) . .
N3 C31 N4 Cd1 164.9(3) . 3_657
C29 C30 N4 C31 -1.3(8) . .
C29 C30 N4 Cd1 -164.1(5) . 3_657
O2 C1 O1 Cd1 1.8(5) . .
C2 C1 O1 Cd1 179.8(4) . .
N4 Cd1 O1 C1 -154.9(3) 3_357 .
O5 Cd1 O1 C1 81.1(3) 2_665 .
N1 Cd1 O1 C1 -46.4(3) . .
O2 Cd1 O1 C1 -1.0(3) . .
O6 Cd1 O1 C1 123.5(3) 2_665 .
C17 Cd1 O1 C1 93.8(3) 2_665 .
O1 C1 O2 Cd1 -1.9(5) . .
C2 C1 O2 Cd1 180.0(4) . .
N4 Cd1 O2 C1 38.7(4) 3_357 .
O5 Cd1 O2 C1 -103.6(3) 2_665 .
N1 Cd1 O2 C1 145.1(3) . .
O1 Cd1 O2 C1 1.0(3) . .
O6 Cd1 O2 C1 -134.6(3) 2_665 .
C17 Cd1 O2 C1 -118.5(3) 2_665 .
C10 C9 O3 C8 -175.8(4) . .
C14 C9 O3 C8 3.9(7) . .
C5 C8 O3 C9 175.6(4) . .
C13 C12 O4 C15 179.8(4) . .
C11 C12 O4 C15 1.5(6) . .
C16 C15 O4 C12 -178.0(4) . .
C17 C15 O4 C12 61.7(5) . .
O6 C17 O5 Cd1 -11.2(5) . 2_664
C15 C17 O5 Cd1 167.8(3) . 2_664
O5 C17 O6 Cd1 10.0(4) . 2_664
C15 C17 O6 Cd1 -169.0(4) . 2_664
